data_4324253
loop_
_publ_author_name
'Hartmut Schubert'
'J\"org-Alexander Dimmer'
'Fritz-Robert K\"uchle'
'Klaus Eichele'
'Lars Wesemann'

_publ_section_title
;
 Homoleptic Coinage Metal Compounds of Group(IV) heteroborates
;
_journal_name_full 'Inorganic Chemistry'
_journal_page_first 664
_journal_page_last 670
_journal_paper_doi 10.1021/ic102118n
_journal_volume 50
_journal_year 2011
_chemical_formula_sum 'C46 H142 B33 Cu N8 Sn3'
_chemical_formula_weight 1584.09
_chemical_name_systematic
;
 ?
;
_space_group_IT_number 62
_symmetry_cell_setting orthorhombic
_symmetry_space_group_name_Hall '-P 2ac 2n'
_symmetry_space_group_name_H-M 'P n m a'
_atom_sites_solution_hydrogens geom
_atom_sites_solution_primary direct
_atom_sites_solution_secondary difmap
_audit_creation_method SHELXL-97
_cell_angle_alpha 90.00
_cell_angle_beta 90.00
_cell_angle_gamma 90.00
_cell_formula_units_Z 4
_cell_length_a 19.8584(8)
_cell_length_b 29.4243(13)
_cell_length_c 14.1231(8)
_cell_measurement_temperature 173(2)
_cell_volume 8252.4(7)
_computing_cell_refinement 'Stoe X-Area'
_computing_data_collection 'Stoe WinXpose'
_computing_data_reduction 'Stoe X-Area'
_computing_molecular_graphics ORTEP3
_computing_publication_material SHELX97
_computing_structure_refinement 'SHELXL-97 (Sheldrick, 1997)'
_computing_structure_solution 'SHELXS-97 (Sheldrick, 1990)'
_diffrn_ambient_temperature 173(2)
_diffrn_measured_fraction_theta_full 0.987
_diffrn_measured_fraction_theta_max 0.987
_diffrn_measurement_device_type 'STOE IPDS2T'
_diffrn_measurement_method 'OMEGA SCANS'
_diffrn_radiation_monochromator graphite
_diffrn_radiation_source 'fine-focus sealed tube'
_diffrn_radiation_type MoK\a
_diffrn_radiation_wavelength 0.71073
_diffrn_reflns_av_R_equivalents 0.0867
_diffrn_reflns_av_sigmaI/netI 0.0445
_diffrn_reflns_limit_h_max 24
_diffrn_reflns_limit_h_min -23
_diffrn_reflns_limit_k_max 36
_diffrn_reflns_limit_k_min -36
_diffrn_reflns_limit_l_max 17
_diffrn_reflns_limit_l_min -12
_diffrn_reflns_number 60012
_diffrn_reflns_theta_full 26.37
_diffrn_reflns_theta_max 26.37
_diffrn_reflns_theta_min 5.71
_exptl_absorpt_coefficient_mu 1.188
_exptl_absorpt_correction_type none
_exptl_crystal_colour yellow
_exptl_crystal_density_diffrn 1.274
_exptl_crystal_description prism
_exptl_crystal_F_000 3268
_exptl_crystal_size_max 0.1
_exptl_crystal_size_mid 0.1
_exptl_crystal_size_min 0.1
_refine_diff_density_max 3.154
_refine_diff_density_min -1.161
_refine_diff_density_rms 0.130
_refine_ls_extinction_method none
_refine_ls_goodness_of_fit_ref 1.053
_refine_ls_hydrogen_treatment mixed
_refine_ls_matrix_type full
_refine_ls_number_parameters 336
_refine_ls_number_reflns 8509
_refine_ls_number_restraints 0
_refine_ls_restrained_S_all 1.053
_refine_ls_R_factor_all 0.0839
_refine_ls_R_factor_gt 0.0641
_refine_ls_shift/su_max 0.030
_refine_ls_shift/su_mean 0.001
_refine_ls_structure_factor_coef Fsqd
_refine_ls_weighting_details 'calc w=1/[\s^2^(Fo^2^)+(0.0693P)^2^+53.5221P] where P=(Fo^2^+2Fc^2^)/3'
_refine_ls_weighting_scheme calc
_refine_ls_wR_factor_gt 0.1529
_refine_ls_wR_factor_ref 0.1640
_reflns_number_gt 6779
_reflns_number_total 8509
_reflns_threshold_expression >2sigma(I)
_cod_data_source_file ic102118n_si_001_5.cif
_cod_data_source_block hartmut30
_cod_database_code 4324253

loop_
_symmetry_equiv_pos_as_xyz
'x, y, z'
'-x+1/2, -y, z+1/2'
'x+1/2, -y+1/2, -z+1/2'
'-x, y+1/2, -z'
'-x, -y, -z'
'x-1/2, y, -z-1/2'
'-x-1/2, y-1/2, z-1/2'
'x, -y-1/2, z'

loop_
_atom_site_label
_atom_site_type_symbol
_atom_site_fract_x
_atom_site_fract_y
_atom_site_fract_z
_atom_site_U_iso_or_equiv
_atom_site_adp_type
_atom_site_occupancy
_atom_site_symmetry_multiplicity
_atom_site_calc_flag
_atom_site_refinement_flags
Sn1 Sn 0.17891(2) 0.176571(13) 0.83098(3) 0.02710(13) Uani 1 1 d .
Sn2 Sn 0.28546(3) 0.2500 1.05033(4) 0.02653(15) Uani 1 2 d S
Cu1 Cu 0.24378(5) 0.2500 0.87556(7) 0.0267(2) Uani 1 2 d S
N10 N 0.3283(4) 0.2500 0.7915(5) 0.0281(15) Uani 1 2 d S
C10 C 0.3753(4) 0.2500 0.7463(6) 0.0277(17) Uani 1 2 d S
C11 C 0.4363(5) 0.2500 0.6882(8) 0.041(2) Uani 1 2 d S
B201 B 0.3798(3) 0.2815(2) 1.1281(5) 0.0261(13) Uani 1 1 d .
H201 H 0.4093 0.3016 1.0772 0.031 Uiso 1 1 calc R
B202 B 0.2977(3) 0.3011(2) 1.1779(5) 0.0292(14) Uani 1 1 d .
H202 H 0.2744 0.3338 1.1595 0.035 Uiso 1 1 calc R
B203 B 0.2479(5) 0.2500 1.2079(6) 0.0270(19) Uani 1 2 d S
H203 H 0.1925 0.2500 1.2081 0.032 Uiso 1 2 calc SR
B108 B 0.0854(4) 0.0736(2) 0.8632(5) 0.0332(15) Uani 1 1 d .
H108 H 0.0601 0.0533 0.9182 0.040 Uiso 1 1 calc R
B105 B 0.0837(3) 0.1540(2) 0.7433(5) 0.0279(14) Uani 1 1 d .
H105 H 0.0563 0.1845 0.7198 0.034 Uiso 1 1 calc R
B101 B 0.1647(3) 0.1351(2) 0.6893(4) 0.0244(13) Uani 1 1 d .
H101 H 0.1895 0.1535 0.6312 0.029 Uiso 1 1 calc R
B102 B 0.2123(4) 0.1034(2) 0.7792(4) 0.0275(13) Uani 1 1 d .
H102 H 0.2675 0.1013 0.7790 0.033 Uiso 1 1 calc R
B104 B 0.0823(3) 0.1340(2) 0.8668(5) 0.0261(13) Uani 1 1 d .
H104 H 0.0541 0.1515 0.9230 0.031 Uiso 1 1 calc R
B110 B 0.0884(4) 0.1052(3) 0.6692(5) 0.0343(16) Uani 1 1 d .
H110 H 0.0651 0.1056 0.5985 0.041 Uiso 1 1 calc R
B106 B 0.1643(4) 0.0752(2) 0.6913(5) 0.0323(15) Uani 1 1 d .
H106 H 0.1899 0.0558 0.6353 0.039 Uiso 1 1 calc R
B206 B 0.2945(4) 0.2799(3) 1.2962(5) 0.0342(15) Uani 1 1 d .
H206 H 0.2679 0.2993 1.3512 0.041 Uiso 1 1 calc R
B109 B 0.0390(4) 0.1044(3) 0.7752(5) 0.0327(15) Uani 1 1 d .
H109 H -0.0164 0.1040 0.7733 0.039 Uiso 1 1 calc R
B103 B 0.1620(3) 0.1025(2) 0.8896(5) 0.0282(14) Uani 1 1 d .
H103 H 0.1852 0.0997 0.9601 0.034 Uiso 1 1 calc R
B107 B 0.1623(4) 0.0557(2) 0.8104(5) 0.0356(16) Uani 1 1 d .
H107 H 0.1865 0.0236 0.8313 0.043 Uiso 1 1 calc R
B111 B 0.0869(4) 0.0564(3) 0.7418(5) 0.0385(17) Uani 1 1 d .
H111 H 0.0621 0.0249 0.7182 0.046 Uiso 1 1 calc R
B205 B 0.3724(4) 0.2992(3) 1.2481(5) 0.0337(15) Uani 1 1 d .
H205 H 0.3964 0.3310 1.2712 0.040 Uiso 1 1 calc R
B204 B 0.4207(5) 0.2500 1.2188(6) 0.030(2) Uani 1 2 d S
H204 H 0.4759 0.2500 1.2236 0.036 Uiso 1 2 calc SR
B207 B 0.3691(6) 0.2500 1.3229(7) 0.042(3) Uani 1 2 d S
H207 H 0.3908 0.2500 1.3945 0.051 Uiso 1 2 calc SR
N2 N 0.6020(3) 0.2500 0.0172(4) 0.0239(14) Uani 1 2 d S
N3 N 0.3891(3) 0.42647(16) 0.0039(3) 0.0297(11) Uani 1 1 d .
N1 N 0.3589(3) 0.08213(17) 0.4926(3) 0.0302(11) Uani 1 1 d .
C222 C 0.7168(5) 0.2500 -0.0648(7) 0.045(2) Uiso 1 2 d S
H22A H 0.7364 0.2500 -0.1269 0.067 Uiso 1 2 calc SR
H22B H 0.7310 0.2234 -0.0311 0.067 Uiso 0.50 1 calc PR
H22C H 0.7310 0.2766 -0.0311 0.067 Uiso 0.50 1 calc PR
C101 C 0.1232(5) 0.3791(4) 0.1790(6) 0.060(2) Uani 1 1 d .
C312 C 0.4927(4) 0.4334(3) 0.1131(6) 0.0498(18) Uiso 1 1 d .
H31A H 0.5232 0.4157 0.1509 0.075 Uiso 1 1 calc R
H31B H 0.4698 0.4550 0.1527 0.075 Uiso 1 1 calc R
H31C H 0.5175 0.4492 0.0650 0.075 Uiso 1 1 calc R
C141 C 0.4315(4) 0.0899(3) 0.4682(6) 0.058(2) Uiso 1 1 d .
H14A H 0.4585 0.0829 0.5236 0.070 Uiso 1 1 calc R
H14B H 0.4376 0.1219 0.4544 0.070 Uiso 1 1 calc R
C221 C 0.6402(6) 0.2500 -0.0733(9) 0.057(3) Uiso 1 2 d S
H22D H 0.6269 0.2766 -0.1094 0.069 Uiso 0.50 1 calc PR
H22E H 0.6269 0.2234 -0.1094 0.069 Uiso 0.50 1 calc PR
C311 C 0.4421(4) 0.4025(3) 0.0675(5) 0.0462(17) Uiso 1 1 d .
H31D H 0.4186 0.3860 0.1169 0.055 Uiso 1 1 calc R
H31E H 0.4661 0.3803 0.0293 0.055 Uiso 1 1 calc R
N100 N 0.1324(5) 0.4116(3) 0.2185(6) 0.075(2) Uani 1 1 d .
C121 C 0.3414(5) 0.1084(3) 0.5789(6) 0.059(2) Uiso 1 1 d .
H12A H 0.3682 0.0971 0.6313 0.070 Uiso 1 1 calc R
H12B H 0.2945 0.1030 0.5941 0.070 Uiso 1 1 calc R
C111 C 0.3155(5) 0.0934(4) 0.4084(7) 0.069(2) Uiso 1 1 d .
H11A H 0.3241 0.1246 0.3903 0.083 Uiso 1 1 calc R
H11B H 0.3291 0.0742 0.3559 0.083 Uiso 1 1 calc R
C131 C 0.3479(5) 0.0318(3) 0.5139(7) 0.063(2) Uiso 1 1 d .
H13A H 0.3018 0.0277 0.5348 0.076 Uiso 1 1 calc R
H13B H 0.3533 0.0149 0.4555 0.076 Uiso 1 1 calc R
C102 C 0.1122(6) 0.3366(4) 0.1294(7) 0.080(3) Uani 1 1 d .
H10A H 0.1461 0.3151 0.1478 0.120 Uiso 1 1 calc R
H10B H 0.1148 0.3417 0.0624 0.120 Uiso 1 1 calc R
H10C H 0.0685 0.3249 0.1452 0.120 Uiso 1 1 calc R
C142 C 0.4587(6) 0.0628(4) 0.3857(8) 0.081(3) Uiso 1 1 d .
H14C H 0.5052 0.0703 0.3759 0.122 Uiso 1 1 calc R
H14D H 0.4334 0.0699 0.3297 0.122 Uiso 1 1 calc R
H14E H 0.4548 0.0309 0.3992 0.122 Uiso 1 1 calc R
C122 C 0.3525(6) 0.1598(4) 0.5703(8) 0.087(3) Uiso 1 1 d .
H12C H 0.3403 0.1743 0.6287 0.131 Uiso 1 1 calc R
H12D H 0.3252 0.1715 0.5199 0.131 Uiso 1 1 calc R
H12E H 0.3991 0.1657 0.5568 0.131 Uiso 1 1 calc R
C112 C 0.2411(6) 0.0877(4) 0.4230(9) 0.093(3) Uiso 1 1 d .
H11C H 0.2177 0.0957 0.3659 0.139 Uiso 1 1 calc R
H11D H 0.2265 0.1072 0.4736 0.139 Uiso 1 1 calc R
H11E H 0.2315 0.0567 0.4390 0.139 Uiso 1 1 calc R
C132 C 0.3938(7) 0.0118(5) 0.5868(10) 0.102(4) Uiso 1 1 d .
H13C H 0.3831 -0.0197 0.5955 0.153 Uiso 1 1 calc R
H13D H 0.3881 0.0277 0.6457 0.153 Uiso 1 1 calc R
H13E H 0.4397 0.0146 0.5661 0.153 Uiso 1 1 calc R
C342 C 0.3768(3) 0.3583(2) -0.1070(5) 0.0346(14) Uiso 1 1 d .
H34A H 0.3443 0.3363 -0.1278 0.052 Uiso 1 1 calc R
H34B H 0.4143 0.3430 -0.0782 0.052 Uiso 1 1 calc R
H34C H 0.3923 0.3756 -0.1603 0.052 Uiso 1 1 calc R
C321 C 0.3494(4) 0.4598(3) 0.0611(5) 0.0457(17) Uiso 1 1 d .
H32A H 0.3178 0.4750 0.0192 0.055 Uiso 1 1 calc R
H32B H 0.3800 0.4828 0.0850 0.055 Uiso 1 1 calc R
C341 C 0.3444(4) 0.3900(2) -0.0352(5) 0.0425(16) Uiso 1 1 d .
H34D H 0.3058 0.4044 -0.0649 0.051 Uiso 1 1 calc R
H34E H 0.3277 0.3718 0.0171 0.051 Uiso 1 1 calc R
C331 C 0.4282(4) 0.4511(2) -0.0724(5) 0.0421(16) Uiso 1 1 d .
H33A H 0.4577 0.4296 -0.1039 0.050 Uiso 1 1 calc R
H33B H 0.4563 0.4741 -0.0430 0.050 Uiso 1 1 calc R
C332 C 0.3829(4) 0.4739(3) -0.1468(5) 0.0478(17) Uiso 1 1 d .
H33C H 0.4104 0.4889 -0.1931 0.072 Uiso 1 1 calc R
H33D H 0.3542 0.4957 -0.1164 0.072 Uiso 1 1 calc R
H33E H 0.3557 0.4512 -0.1773 0.072 Uiso 1 1 calc R
C32 C 0.3106(5) 0.4406(3) 0.1434(6) 0.063(2) Uiso 1 1 d .
H32C H 0.2870 0.4647 0.1751 0.094 Uiso 1 1 calc R
H32D H 0.3413 0.4264 0.1868 0.094 Uiso 1 1 calc R
H32E H 0.2789 0.4186 0.1208 0.094 Uiso 1 1 calc R
C212 C 0.4927(8) 0.2500 -0.0763(10) 0.076(4) Uiso 1 2 d S
H21A H 0.4455 0.2500 -0.0614 0.114 Uiso 1 2 calc SR
H21B H 0.5034 0.2234 -0.1125 0.114 Uiso 0.50 1 calc PR
H21C H 0.5034 0.2766 -0.1125 0.114 Uiso 0.50 1 calc PR
C211 C 0.5286(7) 0.2500 0.0042(11) 0.074(4) Uiso 1 2 d S
H21D H 0.5127 0.2237 0.0391 0.089 Uiso 0.50 1 calc PR
H21E H 0.5127 0.2763 0.0391 0.089 Uiso 0.50 1 calc PR
C231 C 0.6169(12) 0.1951(8) 0.0492(16) 0.172(8) Uiso 1 1 d .
H23A H 0.6100 0.1767 -0.0069 0.207 Uiso 1 1 calc R
H23B H 0.6644 0.1930 0.0646 0.207 Uiso 1 1 calc R
C232 C 0.5844(10) 0.1755(7) 0.1176(15) 0.153(7) Uiso 1 1 d .
H23C H 0.6077 0.1484 0.1363 0.229 Uiso 1 1 calc R
H23D H 0.5399 0.1679 0.0966 0.229 Uiso 1 1 calc R
H23E H 0.5816 0.1959 0.1706 0.229 Uiso 1 1 calc R
H112 H 0.461(4) 0.277(3) 0.701(6) 0.05(2) Uiso 1 1 d .
H113 H 0.423(5) 0.2500 0.629(8) 0.04(3) Uiso 1 2 d S

loop_
_atom_site_aniso_label
_atom_site_aniso_U_11
_atom_site_aniso_U_22
_atom_site_aniso_U_33
_atom_site_aniso_U_23
_atom_site_aniso_U_13
_atom_site_aniso_U_12
Sn1 0.0268(2) 0.0272(2) 0.0273(2) -0.00179(16) 0.00056(16) -0.00388(16)
Sn2 0.0292(3) 0.0300(3) 0.0204(3) 0.000 0.0026(2) 0.000
Cu1 0.0272(5) 0.0281(5) 0.0249(5) 0.000 -0.0010(4) 0.000
N10 0.029(4) 0.028(3) 0.027(3) 0.000 -0.002(3) 0.000
C10 0.032(5) 0.024(4) 0.027(4) 0.000 -0.004(4) 0.000
C11 0.027(5) 0.062(7) 0.035(5) 0.000 0.004(4) 0.000
B201 0.030(3) 0.022(3) 0.026(3) -0.001(2) 0.006(3) -0.003(3)
B202 0.030(3) 0.027(3) 0.031(3) -0.004(3) 0.007(3) 0.002(3)
B203 0.033(5) 0.025(4) 0.023(4) 0.000 0.013(4) 0.000
B108 0.039(4) 0.027(3) 0.033(4) 0.005(3) 0.012(3) -0.006(3)
B105 0.020(3) 0.039(4) 0.025(3) 0.009(3) 0.001(3) 0.001(3)
B101 0.024(3) 0.034(3) 0.015(3) 0.001(2) 0.001(2) -0.001(3)
B102 0.029(3) 0.033(3) 0.020(3) 0.005(3) 0.000(3) 0.008(3)
B104 0.027(3) 0.026(3) 0.025(3) 0.001(3) 0.006(3) 0.000(3)
B110 0.028(3) 0.053(4) 0.022(3) -0.001(3) -0.001(3) -0.010(3)
B106 0.036(4) 0.033(3) 0.028(3) -0.006(3) 0.011(3) -0.003(3)
B206 0.037(4) 0.041(4) 0.025(3) -0.010(3) 0.008(3) 0.000(3)
B109 0.029(4) 0.044(4) 0.025(3) 0.002(3) 0.002(3) -0.011(3)
B103 0.030(3) 0.033(3) 0.021(3) 0.009(3) 0.003(3) 0.006(3)
B107 0.044(4) 0.026(3) 0.036(4) 0.005(3) 0.014(3) 0.007(3)
B111 0.046(4) 0.037(4) 0.032(4) -0.009(3) 0.010(3) -0.014(3)
B205 0.034(4) 0.038(4) 0.028(3) -0.011(3) 0.004(3) -0.006(3)
B204 0.027(5) 0.044(5) 0.018(4) 0.000 0.008(4) 0.000
B207 0.037(6) 0.066(8) 0.024(5) 0.000 -0.003(4) 0.000
N2 0.024(3) 0.029(3) 0.019(3) 0.000 -0.001(3) 0.000
N3 0.040(3) 0.024(2) 0.026(2) -0.0026(19) -0.001(2) -0.007(2)
N1 0.032(3) 0.038(3) 0.020(2) -0.001(2) 0.001(2) -0.006(2)
C101 0.061(5) 0.077(6) 0.040(4) 0.021(4) 0.003(4) 0.019(5)
N100 0.082(6) 0.082(6) 0.062(5) 0.021(5) 0.001(4) 0.023(5)
C102 0.089(7) 0.100(8) 0.051(5) 0.013(5) -0.006(5) 0.017(6)

loop_
_atom_type_symbol
_atom_type_description
_atom_type_scat_dispersion_real
_atom_type_scat_dispersion_imag
_atom_type_scat_source
C C 0.0033 0.0016 'International Tables Vol C Tables 4.2.6.8 and 6.1.1.4'
B B 0.0013 0.0007 'International Tables Vol C Tables 4.2.6.8 and 6.1.1.4'
Cu Cu 0.3201 1.2651 'International Tables Vol C Tables 4.2.6.8 and 6.1.1.4'
N N 0.0061 0.0033 'International Tables Vol C Tables 4.2.6.8 and 6.1.1.4'
Sn Sn -0.6537 1.4246 'International Tables Vol C Tables 4.2.6.8 and 6.1.1.4'
H H 0.0000 0.0000 'International Tables Vol C Tables 4.2.6.8 and 6.1.1.4'

loop_
_geom_angle_atom_site_label_1
_geom_angle_atom_site_label_2
_geom_angle_atom_site_label_3
_geom_angle
_geom_angle_site_symmetry_1
_geom_angle_site_symmetry_3
B104 Sn1 B103 46.7(2) . .
B104 Sn1 B105 46.1(2) . .
B103 Sn1 B105 79.0(2) . .
B104 Sn1 B101 79.0(2) . .
B103 Sn1 B101 78.6(2) . .
B105 Sn1 B101 46.6(2) . .
B104 Sn1 B102 79.1(2) . .
B103 Sn1 B102 46.2(2) . .
B105 Sn1 B102 78.8(2) . .
B101 Sn1 B102 45.7(2) . .
B104 Sn1 Cu1 142.99(16) . .
B103 Sn1 Cu1 139.14(17) . .
B105 Sn1 Cu1 139.56(17) . .
B101 Sn1 Cu1 134.11(16) . .
B102 Sn1 Cu1 133.90(18) . .
B203 Sn2 B202 46.2(2) . .
B203 Sn2 B202 46.2(2) . 8_565
B202 Sn2 B202 79.1(3) . 8_565
B203 Sn2 B201 79.1(3) . .
B202 Sn2 B201 46.6(2) . .
B202 Sn2 B201 79.2(2) 8_565 .
B203 Sn2 B201 79.1(3) . 8_565
B202 Sn2 B201 79.2(2) . 8_565
B202 Sn2 B201 46.6(2) 8_565 8_565
B201 Sn2 B201 46.2(3) . 8_565
B203 Sn2 Cu1 142.9(3) . .
B202 Sn2 Cu1 139.22(17) . .
B202 Sn2 Cu1 139.22(17) 8_565 .
B201 Sn2 Cu1 133.88(16) . .
B201 Sn2 Cu1 133.88(16) 8_565 .
N10 Cu1 Sn1 105.39(10) . .
N10 Cu1 Sn1 105.39(10) . 8_565
Sn1 Cu1 Sn1 112.86(4) . 8_565
N10 Cu1 Sn2 106.7(2) . .
Sn1 Cu1 Sn2 112.84(3) . .
Sn1 Cu1 Sn2 112.84(3) 8_565 .
C10 N10 Cu1 179.1(7) . .
N10 C10 C11 179.7(9) . .
C10 C11 H112 108(5) . .
C10 C11 H113 106(7) . .
H112 C11 H113 109(6) . .
B204 B201 B205 60.2(4) . .
B204 B201 B201 58.6(3) . 8_565
B205 B201 B201 107.0(3) . 8_565
B204 B201 B202 106.7(5) . .
B205 B201 B202 58.5(4) . .
B201 B201 B202 108.0(3) 8_565 .
B204 B201 Sn2 119.5(4) . .
B205 B201 Sn2 119.5(4) . .
B201 B201 Sn2 66.91(16) 8_565 .
B202 B201 Sn2 66.6(3) . .
B204 B201 H201 120.6 . .
B205 B201 H201 120.5 . .
B201 B201 H201 122.7 8_565 .
B202 B201 H201 123.0 . .
Sn2 B201 H201 109.3 . .
B206 B202 B205 59.9(4) . .
B206 B202 B203 58.9(4) . .
B205 B202 B203 107.0(5) . .
B206 B202 B201 106.1(5) . .
B205 B202 B201 58.3(4) . .
B203 B202 B201 107.6(4) . .
B206 B202 Sn2 119.3(4) . .
B205 B202 Sn2 119.4(4) . .
B203 B202 Sn2 66.5(3) . .
B201 B202 Sn2 66.8(3) . .
B206 B202 H202 120.8 . .
B205 B202 H202 120.6 . .
B203 B202 H202 122.7 . .
B201 B202 H202 123.3 . .
Sn2 B202 H202 109.4 . .
B206 B203 B206 59.1(6) . 8_565
B206 B203 B202 58.8(4) . .
B206 B203 B202 106.5(6) 8_565 .
B206 B203 B202 106.5(6) . 8_565
B206 B203 B202 58.8(4) 8_565 8_565
B202 B203 B202 108.8(6) . 8_565
B206 B203 Sn2 119.9(5) . .
B206 B203 Sn2 119.9(5) 8_565 .
B202 B203 Sn2 67.2(3) . .
B202 B203 Sn2 67.2(3) 8_565 .
B206 B203 H203 121.1 . .
B206 B203 H203 121.1 8_565 .
B202 B203 H203 122.4 . .
B202 B203 H203 122.4 8_565 .
Sn2 B203 H203 108.7 . .
B107 B108 B104 109.7(5) . .
B107 B108 B103 59.8(4) . .
B104 B108 B103 63.0(4) . .
B107 B108 B111 60.0(4) . .
B104 B108 B111 108.1(5) . .
B103 B108 B111 108.7(5) . .
B107 B108 B109 107.4(5) . .
B104 B108 B109 59.9(4) . .
B103 B108 B109 110.0(5) . .
B111 B108 B109 59.1(4) . .
B107 B108 H108 121.8 . .
B104 B108 H108 120.3 . .
B103 B108 H108 120.0 . .
B111 B108 H108 122.2 . .
B109 B108 H108 122.0 . .
B109 B105 B110 60.6(4) . .
B109 B105 B104 59.1(4) . .
B110 B105 B104 107.5(5) . .
B109 B105 B101 106.9(5) . .
B110 B105 B101 58.2(4) . .
B104 B105 B101 107.7(4) . .
B109 B105 Sn1 120.1(4) . .
B110 B105 Sn1 119.7(4) . .
B104 B105 Sn1 66.7(3) . .
B101 B105 Sn1 66.9(3) . .
B109 B105 H105 120.1 . .
B110 B105 H105 120.4 . .
B104 B105 H105 122.6 . .
B101 B105 H105 123.2 . .
Sn1 B105 H105 109.1 . .
B106 B101 B110 60.2(4) . .
B106 B101 B102 58.9(4) . .
B110 B101 B102 107.4(5) . .
B106 B101 B105 106.8(5) . .
B110 B101 B105 58.5(4) . .
B102 B101 B105 108.2(4) . .
B106 B101 Sn1 120.3(4) . .
B110 B101 Sn1 119.6(4) . .
B102 B101 Sn1 67.3(3) . .
B105 B101 Sn1 66.6(3) . .
B106 B101 H101 120.3 . .
B110 B101 H101 120.5 . .
B102 B101 H101 122.3 . .
B105 B101 H101 123.1 . .
Sn1 B101 H101 108.9 . .
B106 B102 B107 60.1(4) . .
B106 B102 B101 58.5(4) . .
B107 B102 B101 106.6(5) . .
B106 B102 B103 107.1(5) . .
B107 B102 B103 58.6(4) . .
B101 B102 B103 108.2(4) . .
B106 B102 Sn1 119.5(4) . .
B107 B102 Sn1 119.1(4) . .
B101 B102 Sn1 66.9(3) . .
B103 B102 Sn1 66.6(3) . .
B106 B102 H102 120.5 . .
B107 B102 H102 120.8 . .
B101 B102 H102 122.8 . .
B103 B102 H102 122.7 . .
Sn1 B102 H102 109.4 . .
B108 B104 B109 60.4(4) . .
B108 B104 B105 106.9(5) . .
B109 B104 B105 58.4(4) . .
B108 B104 B103 58.6(4) . .
B109 B104 B103 107.0(5) . .
B105 B104 B103 108.1(4) . .
B108 B104 Sn1 120.0(4) . .
B109 B104 Sn1 119.9(4) . .
B105 B104 Sn1 67.2(3) . .
B103 B104 Sn1 66.9(3) . .
B108 B104 H104 120.4 . .
B109 B104 H104 120.5 . .
B105 B104 H104 122.8 . .
B103 B104 H104 122.8 . .
Sn1 B104 H104 108.8 . .
B111 B110 B101 109.0(5) . .
B111 B110 B106 60.4(4) . .
B101 B110 B106 59.6(4) . .
B111 B110 B105 108.3(5) . .
B101 B110 B105 63.3(4) . .
B106 B110 B105 110.0(5) . .
B111 B110 B109 59.5(4) . .
B101 B110 B109 109.9(5) . .
B106 B110 B109 108.1(5) . .
B105 B110 B109 59.4(4) . .
B111 B110 H110 121.8 . .
B101 B110 H110 120.0 . .
B106 B110 H110 121.4 . .
B105 B110 H110 120.3 . .
B109 B110 H110 121.9 . .
B101 B106 B102 62.6(4) . .
B101 B106 B110 60.2(4) . .
B102 B106 B110 110.2(5) . .
B101 B106 B107 109.7(5) . .
B102 B106 B107 60.0(4) . .
B110 B106 B107 108.0(5) . .
B101 B106 B111 108.7(5) . .
B102 B106 B111 109.2(5) . .
B110 B106 B111 59.5(4) . .
B107 B106 B111 60.2(4) . .
B101 B106 H106 120.3 . .
B102 B106 H106 119.9 . .
B110 B106 H106 121.6 . .
B107 B106 H106 121.6 . .
B111 B106 H106 121.7 . .
B206 B206 B207 60.0(3) 8_565 .
B206 B206 B205 108.5(3) 8_565 .
B207 B206 B205 60.8(4) . .
B206 B206 B202 110.4(3) 8_565 .
B207 B206 B202 110.2(5) . .
B205 B206 B202 60.1(4) . .
B206 B206 B203 60.5(3) 8_565 .
B207 B206 B203 109.8(5) . .
B205 B206 B203 109.9(5) . .
B202 B206 B203 62.4(4) . .
B206 B206 H206 121.3 8_565 .
B207 B206 H206 120.8 . .
B205 B206 H206 121.4 . .
B202 B206 H206 119.8 . .
B203 B206 H206 120.1 . .
B111 B109 B105 108.8(5) . .
B111 B109 B104 109.0(5) . .
B105 B109 B104 62.5(4) . .
B111 B109 B110 59.5(4) . .
B105 B109 B110 60.0(4) . .
B104 B109 B110 109.6(5) . .
B111 B109 B108 60.3(4) . .
B105 B109 B108 109.7(5) . .
B104 B109 B108 59.7(4) . .
B110 B109 B108 107.8(5) . .
B111 B109 H109 121.6 . .
B105 B109 H109 120.3 . .
B104 B109 H109 120.3 . .
B110 B109 H109 121.9 . .
B108 B109 H109 121.6 . .
B107 B103 B108 60.0(4) . .
B107 B103 B102 58.6(4) . .
B108 B103 B102 106.9(5) . .
B107 B103 B104 106.3(5) . .
B108 B103 B104 58.4(4) . .
B102 B103 B104 107.8(4) . .
B107 B103 Sn1 119.8(4) . .
B108 B103 Sn1 119.3(4) . .
B102 B103 Sn1 67.3(3) . .
B104 B103 Sn1 66.4(3) . .
B107 B103 H103 120.7 . .
B108 B103 H103 120.7 . .
B102 B103 H103 122.6 . .
B104 B103 H103 123.3 . .
Sn1 B103 H103 109.2 . .
B103 B107 B102 62.8(4) . .
B103 B107 B106 110.2(5) . .
B102 B107 B106 59.9(4) . .
B103 B107 B108 60.2(4) . .
B102 B107 B108 110.5(5) . .
B106 B107 B108 108.7(5) . .
B103 B107 B111 109.3(5) . .
B102 B107 B111 109.0(5) . .
B106 B107 B111 60.1(4) . .
B108 B107 B111 60.2(4) . .
B103 B107 H107 119.9 . .
B102 B107 H107 120.1 . .
B106 B107 H107 121.4 . .
B108 B107 H107 121.1 . .
B111 B107 H107 121.6 . .
B109 B111 B110 60.9(4) . .
B109 B111 B106 108.9(5) . .
B110 B111 B106 60.0(4) . .
B109 B111 B107 108.4(5) . .
B110 B111 B107 108.1(5) . .
B106 B111 B107 59.8(4) . .
B109 B111 B108 60.6(4) . .
B110 B111 B108 109.1(5) . .
B106 B111 B108 108.1(5) . .
B107 B111 B108 59.8(4) . .
B109 B111 H111 120.9 . .
B110 B111 H111 121.1 . .
B106 B111 H111 121.7 . .
B107 B111 H111 122.0 . .
B108 B111 H111 121.4 . .
B201 B205 B206 110.0(5) . .
B201 B205 B204 59.8(4) . .
B206 B205 B204 107.3(5) . .
B201 B205 B202 63.2(4) . .
B206 B205 B202 60.0(4) . .
B204 B205 B202 110.1(5) . .
B201 B205 B207 109.2(5) . .
B206 B205 B207 59.1(5) . .
B204 B205 B207 60.1(5) . .
B202 B205 B207 108.8(6) . .
B201 B205 H205 119.8 . .
B206 B205 H205 122.2 . .
B204 B205 H205 121.8 . .
B202 B205 H205 119.9 . .
B207 B205 H205 121.8 . .
B201 B204 B201 62.8(5) 8_565 .
B201 B204 B205 110.2(6) 8_565 .
B201 B204 B205 60.0(4) . .
B201 B204 B205 60.0(4) 8_565 8_565
B201 B204 B205 110.2(6) . 8_565
B205 B204 B205 108.4(7) . 8_565
B201 B204 B207 109.3(6) 8_565 .
B201 B204 B207 109.3(6) . .
B205 B204 B207 60.2(4) . .
B205 B204 B207 60.2(4) 8_565 .
B201 B204 H204 120.0 8_565 .
B201 B204 H204 120.0 . .
B205 B204 H204 121.4 . .
B205 B204 H204 121.4 8_565 .
B207 B204 H204 121.3 . .
B206 B207 B206 59.9(6) . 8_565
B206 B207 B204 107.7(6) . .
B206 B207 B204 107.7(6) 8_565 .
B206 B207 B205 107.9(6) . 8_565
B206 B207 B205 60.1(4) 8_565 8_565
B204 B207 B205 59.7(4) . 8_565
B206 B207 B205 60.1(4) . .
B206 B207 B205 107.9(6) 8_565 .
B204 B207 B205 59.7(4) . .
B205 B207 B205 107.6(7) 8_565 .
B206 B207 H207 121.7 . .
B206 B207 H207 121.7 8_565 .
B204 B207 H207 122.1 . .
B205 B207 H207 121.9 8_565 .
B205 B207 H207 121.9 . .
C211 N2 C221 113.5(9) . .
C211 N2 C231 101.9(8) . 8_565
C221 N2 C231 98.0(8) . 8_565
C211 N2 C231 101.9(8) . .
C221 N2 C231 98.0(8) . .
C231 N2 C231 143.0(16) 8_565 .
C321 N3 C341 110.8(5) . .
C321 N3 C331 109.9(5) . .
C341 N3 C331 112.6(5) . .
C321 N3 C311 110.2(5) . .
C341 N3 C311 106.8(5) . .
C331 N3 C311 106.4(5) . .
C121 N1 C141 109.5(6) . .
C121 N1 C111 113.5(6) . .
C141 N1 C111 109.6(6) . .
C121 N1 C131 108.1(6) . .
C141 N1 C131 109.3(6) . .
C111 N1 C131 106.6(6) . .
C221 C222 H22A 109.5 . .
C221 C222 H22B 109.5 . .
H22A C222 H22B 109.5 . .
C221 C222 H22C 109.5 . .
H22A C222 H22C 109.5 . .
H22B C222 H22C 109.5 . .
N100 C101 C102 178.8(10) . .
C311 C312 H31A 109.5 . .
C311 C312 H31B 109.5 . .
H31A C312 H31B 109.5 . .
C311 C312 H31C 109.5 . .
H31A C312 H31C 109.5 . .
H31B C312 H31C 109.5 . .
N1 C141 C142 116.2(7) . .
N1 C141 H14A 108.2 . .
C142 C141 H14A 108.2 . .
N1 C141 H14B 108.2 . .
C142 C141 H14B 108.2 . .
H14A C141 H14B 107.4 . .
N2 C221 C222 116.2(9) . .
N2 C221 H22D 108.2 . .
C222 C221 H22D 108.2 . .
N2 C221 H22E 108.2 . .
C222 C221 H22E 108.2 . .
H22D C221 H22E 107.4 . .
C312 C311 N3 115.2(6) . .
C312 C311 H31D 108.5 . .
N3 C311 H31D 108.5 . .
C312 C311 H31E 108.5 . .
N3 C311 H31E 108.5 . .
H31D C311 H31E 107.5 . .
N1 C121 C122 114.5(8) . .
N1 C121 H12A 108.6 . .
C122 C121 H12A 108.6 . .
N1 C121 H12B 108.6 . .
C122 C121 H12B 108.6 . .
H12A C121 H12B 107.6 . .
C112 C111 N1 115.5(8) . .
C112 C111 H11A 108.4 . .
N1 C111 H11A 108.4 . .
C112 C111 H11B 108.4 . .
N1 C111 H11B 108.4 . .
H11A C111 H11B 107.5 . .
C132 C131 N1 115.5(8) . .
C132 C131 H13A 108.4 . .
N1 C131 H13A 108.4 . .
C132 C131 H13B 108.4 . .
N1 C131 H13B 108.4 . .
H13A C131 H13B 107.5 . .
C101 C102 H10A 109.5 . .
C101 C102 H10B 109.5 . .
H10A C102 H10B 109.5 . .
C101 C102 H10C 109.5 . .
H10A C102 H10C 109.5 . .
H10B C102 H10C 109.5 . .
C141 C142 H14C 109.5 . .
C141 C142 H14D 109.5 . .
H14C C142 H14D 109.5 . .
C141 C142 H14E 109.5 . .
H14C C142 H14E 109.5 . .
H14D C142 H14E 109.5 . .
C121 C122 H12C 109.5 . .
C121 C122 H12D 109.5 . .
H12C C122 H12D 109.5 . .
C121 C122 H12E 109.5 . .
H12C C122 H12E 109.5 . .
H12D C122 H12E 109.5 . .
C111 C112 H11C 109.5 . .
C111 C112 H11D 109.5 . .
H11C C112 H11D 109.5 . .
C111 C112 H11E 109.5 . .
H11C C112 H11E 109.5 . .
H11D C112 H11E 109.5 . .
C131 C132 H13C 109.5 . .
C131 C132 H13D 109.5 . .
H13C C132 H13D 109.5 . .
C131 C132 H13E 109.5 . .
H13C C132 H13E 109.5 . .
H13D C132 H13E 109.5 . .
C341 C342 H34A 109.5 . .
C341 C342 H34B 109.5 . .
H34A C342 H34B 109.5 . .
C341 C342 H34C 109.5 . .
H34A C342 H34C 109.5 . .
H34B C342 H34C 109.5 . .
N3 C321 C32 116.1(6) . .
N3 C321 H32A 108.3 . .
C32 C321 H32A 108.3 . .
N3 C321 H32B 108.3 . .
C32 C321 H32B 108.3 . .
H32A C321 H32B 107.4 . .
N3 C341 C342 115.7(6) . .
N3 C341 H34D 108.4 . .
C342 C341 H34D 108.4 . .
N3 C341 H34E 108.4 . .
C342 C341 H34E 108.4 . .
H34D C341 H34E 107.4 . .
N3 C331 C332 113.2(6) . .
N3 C331 H33A 108.9 . .
C332 C331 H33A 108.9 . .
N3 C331 H33B 108.9 . .
C332 C331 H33B 108.9 . .
H33A C331 H33B 107.7 . .
C331 C332 H33C 109.5 . .
C331 C332 H33D 109.5 . .
H33C C332 H33D 109.5 . .
C331 C332 H33E 109.5 . .
H33C C332 H33E 109.5 . .
H33D C332 H33E 109.5 . .
C321 C32 H32C 109.5 . .
C321 C32 H32D 109.5 . .
H32C C32 H32D 109.5 . .
C321 C32 H32E 109.5 . .
H32C C32 H32E 109.5 . .
H32D C32 H32E 109.5 . .
C211 C212 H21A 109.5 . .
C211 C212 H21B 109.5 . .
H21A C212 H21B 109.5 . .
C211 C212 H21C 109.5 . .
H21A C212 H21C 109.5 . .
H21B C212 H21C 109.5 . .
C212 C211 N2 129.3(13) . .
C212 C211 H21D 105.0 . .
N2 C211 H21D 105.0 . .
C212 C211 H21E 105.0 . .
N2 C211 H21E 105.0 . .
H21D C211 H21E 105.8 . .
C232 C231 N2 122.1(19) . .
C232 C231 H23A 106.8 . .
N2 C231 H23A 106.8 . .
C232 C231 H23B 106.8 . .
N2 C231 H23B 106.8 . .
H23A C231 H23B 106.7 . .
C231 C232 H23C 109.4 . .
C231 C232 H23D 109.5 . .
H23C C232 H23D 109.5 . .
C231 C232 H23E 109.5 . .
H23C C232 H23E 109.5 . .
H23D C232 H23E 109.5 . .

loop_
_geom_bond_atom_site_label_1
_geom_bond_atom_site_label_2
_geom_bond_distance
_geom_bond_site_symmetry_2
Sn1 B104 2.346(6) .
Sn1 B103 2.355(7) .
Sn1 B105 2.355(7) .
Sn1 B101 2.360(6) .
Sn1 B102 2.367(7) .
Sn1 Cu1 2.5931(7) .
Sn2 B203 2.346(9) .
Sn2 B202 2.359(7) .
Sn2 B202 2.359(7) 8_565
Sn2 B201 2.361(7) .
Sn2 B201 2.361(7) 8_565
Sn2 Cu1 2.6033(11) .
Cu1 N10 2.057(7) .
Cu1 Sn1 2.5931(7) 8_565
N10 C10 1.129(11) .
C10 C11 1.464(13) .
C11 H112 0.96(8) .
C11 H113 0.88(11) .
B201 B204 1.777(11) .
B201 B205 1.779(9) .
B201 B201 1.852(13) 8_565
B201 B202 1.867(9) .
B201 H201 1.1000 .
B202 B206 1.783(10) .
B202 B205 1.784(10) .
B202 B203 1.848(9) .
B202 H202 1.1000 .
B203 B206 1.785(11) .
B203 B206 1.785(11) 8_565
B203 B202 1.848(9) 8_565
B203 H203 1.1000 .
B108 B107 1.780(10) .
B108 B104 1.780(10) .
B108 B103 1.784(10) .
B108 B111 1.787(10) .
B108 B109 1.792(10) .
B108 H108 1.1000 .
B105 B109 1.769(10) .
B105 B110 1.779(10) .
B105 B104 1.842(9) .
B105 B101 1.864(9) .
B105 H105 1.1000 .
B101 B106 1.764(10) .
B101 B110 1.774(9) .
B101 B102 1.836(9) .
B101 H101 1.1000 .
B102 B106 1.772(10) .
B102 B107 1.775(10) .
B102 B103 1.851(9) .
B102 H102 1.1000 .
B104 B109 1.782(10) .
B104 B103 1.861(9) .
B104 H104 1.1000 .
B110 B111 1.765(11) .
B110 B106 1.775(11) .
B110 B109 1.790(10) .
B110 H110 1.1000 .
B106 B107 1.777(10) .
B106 B111 1.782(10) .
B106 H106 1.1000 .
B206 B206 1.761(15) 8_565
B206 B207 1.763(12) .
B206 B205 1.782(10) .
B206 H206 1.1000 .
B109 B111 1.765(11) .
B109 H109 1.1000 .
B103 B107 1.775(10) .
B103 H103 1.1000 .
B107 B111 1.784(12) .
B107 H107 1.1000 .
B111 H111 1.1000 .
B205 B204 1.784(9) .
B205 B207 1.793(10) .
B205 H205 1.1000 .
B204 B201 1.777(11) 8_565
B204 B205 1.784(9) 8_565
B204 B207 1.791(14) .
B204 H204 1.1000 .
B207 B206 1.763(12) 8_565
B207 B205 1.793(10) 8_565
B207 H207 1.1000 .
N2 C211 1.469(16) .
N2 C221 1.488(13) .
N2 C231 1.70(2) 8_565
N2 C231 1.70(2) .
N3 C321 1.496(9) .
N3 C341 1.499(8) .
N3 C331 1.514(8) .
N3 C311 1.553(9) .
N1 C121 1.485(10) .
N1 C141 1.499(10) .
N1 C111 1.506(11) .
N1 C131 1.526(10) .
C222 C221 1.524(16) .
C222 H22A 0.9600 .
C222 H22B 0.9600 .
C222 H22C 0.9600 .
C101 N100 1.123(12) .
C101 C102 1.449(15) .
C312 C311 1.501(10) .
C312 H31A 0.9600 .
C312 H31B 0.9600 .
C312 H31C 0.9600 .
C141 C142 1.512(13) .
C141 H14A 0.9700 .
C141 H14B 0.9700 .
C221 H22D 0.9700 .
C221 H22E 0.9700 .
C311 H31D 0.9700 .
C311 H31E 0.9700 .
C121 C122 1.532(14) .
C121 H12A 0.9700 .
C121 H12B 0.9700 .
C111 C112 1.501(15) .
C111 H11A 0.9700 .
C111 H11B 0.9700 .
C131 C132 1.496(15) .
C131 H13A 0.9700 .
C131 H13B 0.9700 .
C102 H10A 0.9600 .
C102 H10B 0.9600 .
C102 H10C 0.9600 .
C142 H14C 0.9600 .
C142 H14D 0.9600 .
C142 H14E 0.9600 .
C122 H12C 0.9600 .
C122 H12D 0.9600 .
C122 H12E 0.9600 .
C112 H11C 0.9600 .
C112 H11D 0.9600 .
C112 H11E 0.9600 .
C132 H13C 0.9600 .
C132 H13D 0.9600 .
C132 H13E 0.9600 .
C342 C341 1.521(9) .
C342 H34A 0.9600 .
C342 H34B 0.9600 .
C342 H34C 0.9600 .
C321 C32 1.504(11) .
C321 H32A 0.9700 .
C321 H32B 0.9700 .
C341 H34D 0.9700 .
C341 H34E 0.9700 .
C331 C332 1.538(10) .
C331 H33A 0.9700 .
C331 H33B 0.9700 .
C332 H33C 0.9600 .
C332 H33D 0.9600 .
C332 H33E 0.9600 .
C32 H32C 0.9600 .
C32 H32D 0.9600 .
C32 H32E 0.9600 .
C212 C211 1.341(19) .
C212 H21A 0.9600 .
C212 H21B 0.9600 .
C212 H21C 0.9600 .
C211 H21D 0.9700 .
C211 H21E 0.9700 .
C231 C232 1.30(2) .
C231 H23A 0.9700 .
C231 H23B 0.9700 .
C232 H23C 0.9600 .
C232 H23D 0.9600 .
C232 H23E 0.9600 .
